data_2009725
loop_
_publ_author_name
'Hirota, T.'
'Sasaki, K.'
'Yamamoto, H.'
'Mori, K.'
'Kashino, S.'

_publ_section_title
;
 Anomalous products formed from
 <i>N</i>-(5,6-dihydrobenzo[<i>h</i>]quinazolin-4-yl)amidines and
 hydroxylamine hydrochloride
;
_journal_issue 5
_journal_name_full 'Acta Crystallographica Section C'
_journal_page_first 807
_journal_page_last 810
_journal_paper_doi 10.1107/S0108270193010583
_journal_volume 50
_journal_year 1994
_chemical_formula_sum 'C14 H14 N4 O2'
_chemical_formula_weight 270.29
_symmetry_cell_setting monoclinic
_symmetry_space_group_name_Hall '-P 2yab'
_symmetry_space_group_name_H-M 'P 1 21/a 1'
_atom_type_scat_source IntTabIV
_cell_angle_alpha 90.
_cell_angle_beta 96.84(4)
_cell_angle_gamma 90.
_cell_formula_units_Z 4
_cell_length_a 8.246(6)
_cell_length_b 11.016(3)
_cell_length_c 14.740(4)
_cell_measurement_reflns_used 25
_cell_measurement_temperature 295
_cell_measurement_theta_max 11.5
_cell_measurement_theta_min 11.0
_cell_volume 1329.4(11)
_diffrn_measurement_device 'Rigaku AFC-5R'
_diffrn_measurement_method 2\q/\w
_diffrn_radiation_type MoK\a
_diffrn_radiation_wavelength 0.71073
_diffrn_reflns_av_R_equivalents 0.022
_diffrn_reflns_limit_h_max 9
_diffrn_reflns_limit_h_min 0
_diffrn_reflns_limit_k_max 13
_diffrn_reflns_limit_k_min 0
_diffrn_reflns_limit_l_max 17
_diffrn_reflns_limit_l_min -17
_diffrn_reflns_number 2654
_diffrn_reflns_theta_max 25.0
_diffrn_standards_decay_% 2.7
_diffrn_standards_interval_count 97
_diffrn_standards_number 3
_exptl_absorpt_coefficient_mu 0.088
_exptl_absorpt_correction_type none
_exptl_crystal_colour colorless
_exptl_crystal_density_diffrn 1.350
_exptl_crystal_description prism
_exptl_crystal_size_max 0.50
_exptl_crystal_size_mid 0.20
_exptl_crystal_size_min 0.10
_refine_diff_density_max 0.16
_refine_diff_density_min -0.14
_refine_ls_extinction_coef 1.66E-6
_refine_ls_extinction_method secondary
_refine_ls_goodness_of_fit_obs 1.43
_refine_ls_hydrogen_treatment refall
_refine_ls_number_parameters 238
_refine_ls_number_reflns 1649
_refine_ls_R_factor_obs 0.041
_refine_ls_shift/esd_max 0.33
_refine_ls_structure_factor_coef F
_refine_ls_weighting_details 'w = 1/\s^2^(F~o~)'
_refine_ls_weighting_scheme calc
_refine_ls_wR_factor_obs 0.031
_reflns_number_observed 1649
_reflns_number_total 2474
_reflns_observed_criterion I>2.0\s(I)
_cod_data_source_file oh1051.cif
_cod_data_source_block oh1051_structure_1_of_2
_cod_depositor_comments
;
The following automatic conversions were performed:

'_refine_ls_weighting_scheme' value '1/\s^2^(F~o~)' was changed to
'calc'. New tag '_refine_ls_weighting_details' was created. The value
of the new tag was set to 'w = 1/\s^2^(F~o~)'.

Automatic conversion script
Id: cif_fix_values 3143 2015-03-26 13:38:13Z robertas 
;
_cod_original_cell_volume 1329.0(10)
_cod_original_sg_symbol_H-M 'P 21/a'
_cod_database_code 2009725

loop_
_atom_site_label
_atom_site_fract_x
_atom_site_fract_y
_atom_site_fract_z
O(1) .1902(2) .21550(10) .56525(9)
O(2) -.0575(2) .03120(10) .89240(10)
N(1) .2078(2) .0913(2) .54090(10)
N(2) .0881(2) .10510(10) .66970(10)
N(3) -.0059(2) .2335(2) .81410(10)
N(4) -.0010(2) .12620(10) .95280(10)
C(1) .0293(2) .3377(2) .76580(10)
C(2) .0897(2) .3301(2) .68420(10)
C(3) .1264(3) .4448(2) .6343(2)
C(4) .1800(3) .5458(2) .7008(2)
C(5) .0170(3) .6741(2) .7991(2)
C(6) -.0967(3) .6863(2) .8601(2)
C(7) -.1699(3) .5853(2) .8910(2)
C(8) -.1291(3) .4710(2) .86180(10)
C(9) -.0119(2) .4572(2) .80170(10)
C(10) .0601(2) .5609(2) .76890(10)
C(11) .1189(2) .2153(2) .64330(10)
C(12) .1471(3) .0332(2) .60540(10)
C(13) .0183(3) .2227(2) .90720(10)
C(14) .1441(5) -.1018(2) .6098(2)
H(02) -.050(3) -.034(2) .9300(10)
H(N3) -.008(2) .158(2) .7840(10)
H(3A) .032(2) .467(2) .5930(10)
H(3B) .216(2) .424(2) .5960(10)
H(4A) .284(2) .522(2) .7310(10)
H(4B) .191(2) .626(2) .6670(10)
H(5) .064(2) .746(2) .7740(10)
H(6) -.124(2) .770(2) .8800(10)
H(7) -.255(2) .592(2) .9310(10)
H(8) -.185(2) .398(2) .8810(10)
H(13) .054(2) .295(2) .9420(10)
H(14A) .186(3) -.134(2) .559(2)
H(14B) .031(4) -.132(2) .617(2)
H(14C) .208(3) -.131(2) .663(2)

loop_
_geom_angle_atom_site_label_1
_geom_angle_atom_site_label_2
_geom_angle_atom_site_label_3
_geom_angle
_geom_angle_publ_flag
N(1) O(1) C(11) 106.3(2) yes
O(1) N(1) C(12) 103.3(2) yes
C(11) N(2) C(12) 103.5(2) yes
C(1) N(3) C(13) 124.5(2) yes
O(2) N(4) C(13) 109.7(2) yes
N(3) C(1) C(2) 121.3(2) yes
N(3) C(1) C(9) 118.7(2) yes
C(2) C(1) C(9) 119.9(2) yes
C(1) C(2) C(3) 119.7(2) yes
C(1) C(2) C(11) 121.7(2) yes
C(3) C(2) C(11) 118.6(2) yes
C(2) C(3) C(4) 111.1(2) yes
C(3) C(4) C(10) 110.5(2) yes
C(6) C(5) C(10) 121.1(2) yes
C(5) C(6) C(7) 119.8(2) yes
C(6) C(7) C(8) 120.2(2) yes
C(7) C(8) C(9) 120.6(2) yes
C(1) C(9) C(8) 122.1(2) yes
C(1) C(9) C(10) 118.7(2) yes
C(8) C(9) C(10) 119.0(2) yes
C(4) C(10) C(5) 122.0(2) yes
C(4) C(10) C(9) 118.8(2) yes
C(5) C(10) C(9) 119.3(2) yes
O(1) C(11) N(2) 111.9(2) yes
O(1) C(11) C(2) 117.9(2) yes
N(2) C(11) C(2) 130.2(2) yes
N(1) C(12) N(2) 115.0(2) yes
N(1) C(12) C(14) 122.4(2) yes
N(2) C(12) C(14) 122.6(2) yes
N(3) C(13) N(4) 125.9(2) yes

loop_
_geom_bond_atom_site_label_1
_geom_bond_atom_site_label_2
_geom_bond_distance
_geom_bond_publ_flag
O(1) N(1) 1.427(2) yes
O(1) C(11) 1.353(2) yes
O(2) N(4) 1.417(2) yes
N(1) C(12) 1.295(2) yes
N(2) C(11) 1.308(2) yes
N(2) C(12) 1.368(2) yes
N(3) C(1) 1.399(2) yes
N(3) C(13) 1.369(2) yes
N(4) C(13) 1.278(2) yes
C(1) C(2) 1.358(2) yes
C(1) C(9) 1.474(2) yes
C(2) C(3) 1.511(3) yes
C(2) C(11) 1.433(3) yes
C(3) C(4) 1.514(3) yes
C(4) C(10) 1.501(3) yes
C(5) C(6) 1.381(3) yes
C(5) C(10) 1.384(3) yes
C(6) C(7) 1.369(3) yes
C(7) C(8) 1.385(3) yes
C(8) C(9) 1.395(3) yes
C(9) C(10) 1.399(3) yes
C(12) C(14) 1.489(3) yes
O(2) H(02) 0.91(2) no
N(3) H(N3) 0.94(2) no
C(3) H(3A) 0.96(2) no
C(3) H(3B) 1.01(2) no
C(4) H(4A) 0.96(2) no
C(4) H(4B) 1.02(2) no
C(5) H(5) 0.98(2) no
C(6) H(6) 1.00(2) no
C(7) H(7) 0.97(2) no
C(8) H(8) 0.98(2) no
C(13) H(13) 0.98(2) no
C(14) H(14A) 0.93(3) no
C(14) H(14B) 1.01(3) no
C(14) H(14C) 0.94(2) no

loop_
_geom_torsion_atom_site_label_1
_geom_torsion_atom_site_label_2
_geom_torsion_atom_site_label_3
_geom_torsion_atom_site_label_4
_geom_torsion
_geom_torsion_publ_flag
O(1) N(1) C(12) N(2) 1.1(2) yes
O(1) C(11) N(2) C(12) 1.4(2) yes
N(1) O(1) C(11) N(2) -0.8(2) yes
N(1) C(12) N(2) C(11) -1.6(2) yes
C(11) O(1) N(1) C(12) -0.2(2) yes
N(3) C(1) C(9) C(8) -21.7(3) yes
C(1) C(2) C(3) C(4) 32.0(3) yes
C(1) C(9) C(10) C(4) -1.8(3) yes
C(2) C(3) C(4) C(10) -51.4(3) yes
C(3) C(2) C(1) C(9) 4.7(3) yes
C(3) C(4) C(10) C(9) 37.9(3) yes
N(2) C(11) C(2) C(3) -175.3(2) yes
O(2) N(4) C(13) N(3) -2.0(3) yes
N(4) C(13) N(3) C(1) -174.4(2) yes
C(9) C(1) N(3) C(13) -41.4(3) yes
